data_4069510
loop_
_publ_author_name
'Arquier, Damien'
'Vendier, Laure'
'Miqueu, Karinne'
'Sotiropoulos, Jean-Marc'
'Bastin, St\'ephanie'
'Igau, Alain'

_publ_section_title
;
 Crucial Role of the Amidine Moiety in Methylenamino Phosphine-Type
 Ligands for the Synthesis of Tethered \h6-Arene-\h1-PRuthenium(II)
 Complexes: Experimental and Theoretical Studies
;
_journal_issue 17
_journal_name_full Organometallics
_journal_page_first 4945
_journal_paper_doi 10.1021/om900231c
_journal_volume 28
_journal_year 2009
_chemical_compound_source 'synthesis as described'
_chemical_formula_moiety 'C19 H33 N2 P1'
_chemical_formula_sum 'C19 H33 N2 P'
_chemical_formula_weight 320.44
_chemical_name_systematic
;
 ?
;
_space_group_IT_number 14
_symmetry_cell_setting monoclinic
_symmetry_Int_Tables_number 14
_symmetry_space_group_name_Hall '-P 2ybc'
_symmetry_space_group_name_H-M 'P 1 21/c 1'
_atom_sites_solution_hydrogens geom
_atom_sites_solution_primary direct
_atom_sites_solution_secondary difmap
_cell_angle_alpha 90
_cell_angle_beta 98.313(6)
_cell_angle_gamma 90
_cell_formula_units_Z 4
_cell_length_a 13.6245(10)
_cell_length_b 8.5318(6)
_cell_length_c 17.5595(13)
_cell_measurement_reflns_used 3500
_cell_measurement_temperature 180
_cell_measurement_theta_max 32.1912
_cell_measurement_theta_min 2.9665
_cell_measurement_wavelength 0.71073
_cell_volume 2019.7(3)
_computing_cell_refinement 'CrysAlis RED, Oxford Diffraction Ltd.'
_computing_data_collection 'CrysAlis CCD, Oxford Diffraction Ltd.'
_computing_data_reduction 'CrysAlis RED, Oxford Diffraction Ltd.'
_computing_molecular_graphics 'Ortep-3 for Windows (Farrugia, 1997)'
_computing_publication_material 'WinGX publication routines (Farrugia, 1999)'
_computing_structure_refinement 'SHELXL-97 (Sheldrick, 1997)'
_computing_structure_solution 'SIR92 (Giacovazzo et al, 1993)'
_diffrn_ambient_temperature 180
_diffrn_measured_fraction_theta_full 0.998
_diffrn_measured_fraction_theta_max 0.998
_diffrn_measurement_device_type 'Oxford-Diffraction XCALIBUR'
_diffrn_measurement_method \w-\f
_diffrn_radiation_monochromator graphite
_diffrn_radiation_source 'fine-focus sealed tube'
_diffrn_radiation_type MoK\a
_diffrn_radiation_wavelength 0.71073
_diffrn_reflns_av_R_equivalents 0.0622
_diffrn_reflns_av_unetI/netI 0.061
_diffrn_reflns_limit_h_max 17
_diffrn_reflns_limit_h_min -16
_diffrn_reflns_limit_k_max 10
_diffrn_reflns_limit_k_min -8
_diffrn_reflns_limit_l_max 21
_diffrn_reflns_limit_l_min -21
_diffrn_reflns_number 14304
_diffrn_reflns_theta_full 26.37
_diffrn_reflns_theta_max 26.37
_diffrn_reflns_theta_min 2.97
_diffrn_standards_decay_% 0
_diffrn_standards_interval_count 0
_diffrn_standards_interval_time 0
_diffrn_standards_number 0
_exptl_absorpt_coefficient_mu 0.136
_exptl_absorpt_correction_T_max 0.985
_exptl_absorpt_correction_T_min 0.948
_exptl_absorpt_correction_type refdelf
_exptl_absorpt_process_details
;
        (See: Walker, N. & Stuart, D. (1983) Acta Cryst. A39, 158-166)
;
_exptl_crystal_colour colourless
_exptl_crystal_density_diffrn 1.054
_exptl_crystal_density_method 'not measured'
_exptl_crystal_description platelet
_exptl_crystal_F_000 704
_exptl_crystal_size_max 0.4
_exptl_crystal_size_mid 0.28
_exptl_crystal_size_min 0.09
_refine_diff_density_max 0.284
_refine_diff_density_min -0.182
_refine_diff_density_rms 0.041
_refine_ls_extinction_method none
_refine_ls_goodness_of_fit_ref 1.049
_refine_ls_hydrogen_treatment constr
_refine_ls_matrix_type full
_refine_ls_number_parameters 207
_refine_ls_number_reflns 4130
_refine_ls_number_restraints 0
_refine_ls_restrained_S_all 1.049
_refine_ls_R_factor_all 0.0829
_refine_ls_R_factor_gt 0.0499
_refine_ls_shift/su_max 0
_refine_ls_shift/su_mean 0
_refine_ls_structure_factor_coef Fsqd
_refine_ls_weighting_details 'calc w=1/[\s^2^(Fo^2^)+(0.0563P)^2^+0.0000P] where P=(Fo^2^+2Fc^2^)/3'
_refine_ls_weighting_scheme calc
_refine_ls_wR_factor_gt 0.1115
_refine_ls_wR_factor_ref 0.1245
_reflns_number_gt 2812
_reflns_number_total 4130
_reflns_threshold_expression >2\s(I)
_cod_data_source_file om900231c_si_001.cif
_cod_data_source_block 7b
_cod_database_code 4069510

loop_
_symmetry_equiv_pos_as_xyz
'x, y, z'
'-x, y+1/2, -z+1/2'
'-x, -y, -z'
'x, -y-1/2, z-1/2'

loop_
_atom_site_label
_atom_site_type_symbol
_atom_site_fract_x
_atom_site_fract_y
_atom_site_fract_z
_atom_site_U_iso_or_equiv
_atom_site_adp_type
_atom_site_occupancy
_atom_site_symmetry_multiplicity
_atom_site_calc_flag
_atom_site_refinement_flags
C1 C 0.25485(13) 0.1605(2) -0.05388(11) 0.0299(4) Uani 1 1 d .
C2 C 0.30040(16) -0.0993(2) -0.09984(12) 0.0388(5) Uani 1 1 d .
H2 H 0.2976 -0.2063 -0.0799 0.047 Uiso 1 1 calc R
C3 C 0.40847(17) -0.0707(3) -0.10905(15) 0.0533(6) Uani 1 1 d .
H3A H 0.4152 0.0324 -0.1296 0.08 Uiso 1 1 calc R
H3B H 0.4291 -0.1473 -0.1435 0.08 Uiso 1 1 calc R
H3C H 0.4492 -0.0791 -0.0598 0.08 Uiso 1 1 calc R
C4 C 0.2312(2) -0.0970(3) -0.17577(13) 0.0567(7) Uani 1 1 d .
H4A H 0.1642 -0.1127 -0.1664 0.085 Uiso 1 1 calc R
H4B H 0.2493 -0.1792 -0.2084 0.085 Uiso 1 1 calc R
H4C H 0.2363 0.0024 -0.2006 0.085 Uiso 1 1 calc R
C5 C 0.24377(15) -0.0732(2) 0.02941(12) 0.0378(5) Uani 1 1 d .
H5 H 0.2264 0.0098 0.0637 0.045 Uiso 1 1 calc R
C6 C 0.33233(17) -0.1597(3) 0.07221(14) 0.0529(6) Uani 1 1 d .
H6A H 0.3505 -0.2441 0.0409 0.079 Uiso 1 1 calc R
H6B H 0.3153 -0.2012 0.1194 0.079 Uiso 1 1 calc R
H6C H 0.3871 -0.0887 0.0834 0.079 Uiso 1 1 calc R
C7 C 0.15333(17) -0.1782(3) 0.01161(14) 0.0544(7) Uani 1 1 d .
H7A H 0.0998 -0.1199 -0.0167 0.082 Uiso 1 1 calc R
H7B H 0.1338 -0.2151 0.0588 0.082 Uiso 1 1 calc R
H7C H 0.1692 -0.2661 -0.0185 0.082 Uiso 1 1 calc R
C8 C 0.21827(14) 0.2552(2) 0.00856(10) 0.0289(4) Uani 1 1 d .
C9 C 0.11851(15) 0.2787(2) 0.01030(12) 0.0385(5) Uani 1 1 d .
H9 H 0.0721 0.2306 -0.0263 0.046 Uiso 1 1 calc R
C10 C 0.08675(16) 0.3732(2) 0.06602(12) 0.0432(5) Uani 1 1 d .
H10 H 0.0193 0.3881 0.0667 0.052 Uiso 1 1 calc R
C11 C 0.15461(17) 0.4447(2) 0.12012(12) 0.0407(5) Uani 1 1 d .
H11 H 0.1332 0.5079 0.1576 0.049 Uiso 1 1 calc R
C12 C 0.25424(17) 0.4230(2) 0.11901(12) 0.0406(5) Uani 1 1 d .
H12 H 0.3003 0.4717 0.1557 0.049 Uiso 1 1 calc R
C13 C 0.28635(16) 0.3288(2) 0.06334(11) 0.0369(5) Uani 1 1 d .
H13 H 0.3539 0.3148 0.0627 0.044 Uiso 1 1 calc R
C14 C 0.36687(15) 0.4665(2) -0.17439(12) 0.0380(5) Uani 1 1 d .
H14 H 0.3588 0.5726 -0.1958 0.046 Uiso 1 1 calc R
C15 C 0.44644(17) 0.4751(3) -0.10409(15) 0.0575(7) Uani 1 1 d .
H15A H 0.4588 0.3719 -0.083 0.086 Uiso 1 1 calc R
H15B H 0.4243 0.5421 -0.0661 0.086 Uiso 1 1 calc R
H15C H 0.5064 0.5166 -0.1188 0.086 Uiso 1 1 calc R
C16 C 0.40144(18) 0.3624(3) -0.23610(14) 0.0565(7) Uani 1 1 d .
H16A H 0.4666 0.3941 -0.2446 0.085 Uiso 1 1 calc R
H16B H 0.3562 0.3724 -0.2831 0.085 Uiso 1 1 calc R
H16C H 0.4032 0.2552 -0.2193 0.085 Uiso 1 1 calc R
C17 C 0.16691(15) 0.3741(2) -0.23263(11) 0.0372(5) Uani 1 1 d .
H17 H 0.1997 0.2973 -0.2619 0.045 Uiso 1 1 calc R
C18 C 0.06917(18) 0.3045(3) -0.21635(15) 0.0623(7) Uani 1 1 d .
H18A H 0.0361 0.3781 -0.1874 0.093 Uiso 1 1 calc R
H18B H 0.0819 0.2095 -0.1873 0.093 Uiso 1 1 calc R
H18C H 0.0278 0.2818 -0.2641 0.093 Uiso 1 1 calc R
C19 C 0.14757(18) 0.5218(3) -0.28118(13) 0.0525(6) Uani 1 1 d .
H19A H 0.1044 0.4973 -0.3279 0.079 Uiso 1 1 calc R
H19B H 0.2093 0.5617 -0.2935 0.079 Uiso 1 1 calc R
H19C H 0.1168 0.5993 -0.2528 0.079 Uiso 1 1 calc R
N1 N 0.27551(12) 0.22165(18) -0.11693(9) 0.0345(4) Uani 1 1 d .
N2 N 0.26785(12) 0.00412(17) -0.04084(9) 0.0337(4) Uani 1 1 d .
P1 P 0.24843(4) 0.41304(6) -0.14088(3) 0.03264(17) Uani 1 1 d .

loop_
_atom_site_aniso_label
_atom_site_aniso_U_11
_atom_site_aniso_U_22
_atom_site_aniso_U_33
_atom_site_aniso_U_23
_atom_site_aniso_U_13
_atom_site_aniso_U_12
C1 0.0195(10) 0.0301(10) 0.0395(12) -0.0025(9) 0.0024(9) -0.0037(8)
C2 0.0462(14) 0.0257(10) 0.0455(12) -0.0037(10) 0.0098(11) -0.0009(9)
C3 0.0529(16) 0.0424(13) 0.0692(16) -0.0057(12) 0.0247(13) 0.0035(11)
C4 0.0755(19) 0.0408(13) 0.0510(14) -0.0120(11) -0.0004(13) -0.0026(12)
C5 0.0367(13) 0.0320(10) 0.0460(12) 0.0064(10) 0.0103(10) -0.0013(9)
C6 0.0507(16) 0.0509(14) 0.0564(15) 0.0100(12) 0.0055(12) 0.0053(12)
C7 0.0407(14) 0.0496(14) 0.0737(17) 0.0123(12) 0.0115(13) -0.0105(11)
C8 0.0299(11) 0.0255(9) 0.0310(10) 0.0036(8) 0.0037(9) -0.0016(8)
C9 0.0281(12) 0.0455(12) 0.0413(12) -0.0011(10) 0.0028(10) -0.0020(9)
C10 0.0329(13) 0.0495(13) 0.0486(13) 0.0027(11) 0.0099(11) 0.0085(10)
C11 0.0513(15) 0.0350(12) 0.0369(12) 0.0026(9) 0.0107(11) 0.0086(10)
C12 0.0491(14) 0.0377(11) 0.0335(11) -0.0022(10) 0.0006(10) -0.0049(10)
C13 0.0313(12) 0.0386(11) 0.0405(12) 0.0012(10) 0.0044(10) -0.0012(9)
C14 0.0370(12) 0.0302(10) 0.0459(13) 0.0026(9) 0.0029(10) -0.0059(9)
C15 0.0407(14) 0.0574(14) 0.0701(17) -0.0039(13) -0.0069(13) -0.0074(12)
C16 0.0505(16) 0.0621(15) 0.0620(16) -0.0023(13) 0.0256(13) -0.0044(12)
C17 0.0340(12) 0.0354(11) 0.0417(12) -0.0049(9) 0.0039(10) 0.0000(9)
C18 0.0384(14) 0.0708(17) 0.0751(18) 0.0025(14) -0.0008(13) -0.0101(13)
C19 0.0530(16) 0.0537(14) 0.0469(14) 0.0009(12) -0.0062(12) 0.0047(12)
N1 0.0374(10) 0.0303(8) 0.0369(9) -0.0016(8) 0.0087(8) -0.0019(7)
N2 0.0337(10) 0.0275(8) 0.0411(10) 0.0001(8) 0.0097(8) -0.0028(7)
P1 0.0358(3) 0.0278(3) 0.0347(3) -0.0026(2) 0.0063(2) -0.0006(2)

loop_
_atom_type_symbol
_atom_type_description
_atom_type_scat_dispersion_real
_atom_type_scat_dispersion_imag
_atom_type_scat_source
C C 0.0033 0.0016 'International Tables Vol C Tables 4.2.6.8 and 6.1.1.4'
H H 0 0 'International Tables Vol C Tables 4.2.6.8 and 6.1.1.4'
N N 0.0061 0.0033 'International Tables Vol C Tables 4.2.6.8 and 6.1.1.4'
P P 0.1023 0.0942 'International Tables Vol C Tables 4.2.6.8 and 6.1.1.4'

loop_
_geom_angle_atom_site_label_1
_geom_angle_atom_site_label_2
_geom_angle_atom_site_label_3
_geom_angle
N1 C1 N2 120.08(17)
N1 C1 C8 122.98(17)
N2 C1 C8 116.92(16)
N2 C2 C4 113.39(17)
N2 C2 C3 111.80(17)
C4 C2 C3 113.1(2)
N2 C5 C6 111.98(16)
N2 C5 C7 111.29(18)
C6 C5 C7 112.22(18)
C9 C8 C13 118.79(18)
C9 C8 C1 121.75(17)
C13 C8 C1 119.35(17)
C8 C9 C10 120.68(19)
C11 C10 C9 120.1(2)
C10 C11 C12 120.0(2)
C11 C12 C13 120.1(2)
C12 C13 C8 120.33(19)
C15 C14 C16 110.28(19)
C15 C14 P1 107.76(15)
C16 C14 P1 117.00(15)
C19 C17 C18 110.05(19)
C19 C17 P1 111.89(14)
C18 C17 P1 109.74(15)
C1 N1 P1 121.99(13)
C1 N2 C5 122.63(16)
C1 N2 C2 120.84(16)
C5 N2 C2 116.39(14)
N1 P1 C17 97.10(8)
N1 P1 C14 98.40(9)
C17 P1 C14 102.03(9)

loop_
_geom_bond_atom_site_label_1
_geom_bond_atom_site_label_2
_geom_bond_distance
C1 N1 1.291(2)
C1 N2 1.361(2)
C1 C8 1.504(3)
C2 N2 1.477(2)
C2 C4 1.518(3)
C2 C3 1.524(3)
C5 N2 1.477(2)
C5 C6 1.518(3)
C5 C7 1.519(3)
C8 C9 1.379(3)
C8 C13 1.386(3)
C9 C10 1.385(3)
C10 C11 1.369(3)
C11 C12 1.373(3)
C12 C13 1.385(3)
C14 C15 1.522(3)
C14 C16 1.527(3)
C14 P1 1.853(2)
C17 C19 1.522(3)
C17 C18 1.523(3)
C17 P1 1.850(2)
N1 P1 1.7130(16)

loop_
_cod_related_entry_id
_cod_related_entry_database
_cod_related_entry_code
1 ChemSpider 30659743
